data_7247145
loop_
_publ_author_name
'Easmin, Samina'
'Pedireddi, Venkateswara Rao'

_publ_section_title
;
 Supramolecular assemblies in the molecular complexes of
 4-cyanophenylboronic acid with different N-donor ligands
;
_journal_issue 33
_journal_name_full 'RSC Advances'
_journal_page_first 23267
_journal_page_last 23284
_journal_paper_doi 10.1039/D3RA03936F
_journal_volume 13
_journal_year 2023
_chemical_formula_sum 'C20 H15 B N2 O2'
_chemical_formula_weight 326.15
_space_group_crystal_system monoclinic
_space_group_IT_number 14
_space_group_name_Hall '-P 2yn'
_space_group_name_H-M_alt 'P 1 21/n 1'
_atom_sites_solution_hydrogens geom
_audit_creation_method SHELXL-2018/3
_audit_update_record
;
2023-05-02 deposited with the CCDC.	2023-07-17 downloaded from the CCDC.
;
_cell_angle_alpha 90
_cell_angle_beta 99.007(6)
_cell_angle_gamma 90
_cell_formula_units_Z 4
_cell_length_a 11.0840(8)
_cell_length_b 7.3311(5)
_cell_length_c 21.0913(13)
_cell_measurement_reflns_used 2174
_cell_measurement_temperature 293(2)
_cell_measurement_theta_max 23.72
_cell_measurement_theta_min 2.23
_cell_volume 1692.7(2)
_computing_cell_refinement 'Bruker SAINT'
_computing_data_collection 'Bruker APEX2'
_computing_data_reduction 'Bruker SAINT'
_computing_molecular_graphics 'Bruker SHELXTL'
_computing_publication_material 'Bruker SHELXTL'
_computing_structure_refinement 'SHELXL-2018/3 (Sheldrick, 2018)'
_computing_structure_solution 'SHELXT 2014/5 (Sheldrick, 2014)'
_diffrn_ambient_temperature 293(2)
_diffrn_measured_fraction_theta_full 0.999
_diffrn_measured_fraction_theta_max 0.996
_diffrn_measurement_device_type 'Bruker APEX-II CCD'
_diffrn_measurement_method '\f and \w scans'
_diffrn_radiation_type MoK\a
_diffrn_radiation_wavelength 0.71073
_diffrn_reflns_av_R_equivalents 0.0587
_diffrn_reflns_av_unetI/netI 0.0631
_diffrn_reflns_Laue_measured_fraction_full 0.999
_diffrn_reflns_Laue_measured_fraction_max 0.996
_diffrn_reflns_limit_h_max 13
_diffrn_reflns_limit_h_min -13
_diffrn_reflns_limit_k_max 9
_diffrn_reflns_limit_k_min -9
_diffrn_reflns_limit_l_max 26
_diffrn_reflns_limit_l_min -20
_diffrn_reflns_number 11943
_diffrn_reflns_point_group_measured_fraction_full 0.999
_diffrn_reflns_point_group_measured_fraction_max 0.996
_diffrn_reflns_theta_full 25.242
_diffrn_reflns_theta_max 26.374
_diffrn_reflns_theta_min 2.233
_exptl_absorpt_coefficient_mu 0.083
_exptl_absorpt_correction_T_max 0.7454
_exptl_absorpt_correction_T_min 0.6039
_exptl_absorpt_correction_type multi-scan
_exptl_absorpt_process_details
;
 SADABS 2016/2: Krause, L., Herbst-Irmer, R., Sheldrick G.M. & Stalke D.,
 J. Appl. Cryst. 48 (2015) 3-10
;
_exptl_crystal_colour yellow
_exptl_crystal_density_diffrn 1.280
_exptl_crystal_description needle
_exptl_crystal_F_000 680
_exptl_crystal_size_max 0.430
_exptl_crystal_size_mid 0.150
_exptl_crystal_size_min 0.130
_refine_diff_density_max 0.193
_refine_diff_density_min -0.173
_refine_diff_density_rms 0.038
_refine_ls_extinction_coef 0.0109(19)
_refine_ls_extinction_expression Fc^*^=kFc[1+0.001xFc^2^\l^3^/sin(2\q)]^-1/4^
_refine_ls_extinction_method 'SHELXL-2018/3 (Sheldrick 2018)'
_refine_ls_goodness_of_fit_ref 1.007
_refine_ls_hydrogen_treatment constr
_refine_ls_matrix_type full
_refine_ls_number_parameters 229
_refine_ls_number_reflns 3443
_refine_ls_number_restraints 0
_refine_ls_restrained_S_all 1.007
_refine_ls_R_factor_all 0.1089
_refine_ls_R_factor_gt 0.0514
_refine_ls_shift/su_max 0.000
_refine_ls_shift/su_mean 0.000
_refine_ls_structure_factor_coef Fsqd
_refine_ls_weighting_details 'w=1/[\s^2^(Fo^2^)+(0.0594P)^2^+0.2328P] where P=(Fo^2^+2Fc^2^)/3'
_refine_ls_weighting_scheme calc
_refine_ls_wR_factor_gt 0.1172
_refine_ls_wR_factor_ref 0.1528
_reflns_Friedel_coverage 0.000
_reflns_number_gt 1910
_reflns_number_total 3443
_reflns_threshold_expression 'I > 2\s(I)'
_cod_data_source_file d3ra03936f2.cif
_cod_data_source_block 4Cyanophenylboronicacid_Acridine
_cod_original_sg_symbol_H-M 'P 21/n'
_cod_database_code 7247145
_shelx_shelxl_version_number 2018/3
_shelx_space_group_comment
;
The symmetry employed for this shelxl refinement is uniquely defined
by the following loop, which should always be used as a source of
symmetry information in preference to the above space-group names.
They are only intended as comments.
;
_shelx_estimated_absorpt_t_min 0.965
_shelx_estimated_absorpt_t_max 0.989

loop_
_space_group_symop_operation_xyz
'x, y, z'
'-x+1/2, y+1/2, -z+1/2'
'-x, -y, -z'
'x-1/2, -y-1/2, z-1/2'

loop_
_atom_site_label
_atom_site_type_symbol
_atom_site_fract_x
_atom_site_fract_y
_atom_site_fract_z
_atom_site_U_iso_or_equiv
_atom_site_adp_type
_atom_site_occupancy
_atom_site_site_symmetry_order
_atom_site_calc_flag
_atom_site_refinement_flags_posn
_atom_site_refinement_flags_adp
_atom_site_refinement_flags_occupancy
_atom_site_disorder_assembly
_atom_site_disorder_group
O1 O 0.41552(13) 0.8467(2) 0.53079(8) 0.0625(5) Uani 1 1 d . . . . .
H1 H 0.359489 0.795704 0.544938 0.094 Uiso 1 1 calc R U . . .
O2 O 0.62896(13) 0.8563(2) 0.54921(9) 0.0668(5) Uani 1 1 d . . . . .
H2A H 0.612681 0.951306 0.529144 0.100 Uiso 1 1 calc R U . . .
N1 N 0.18901(15) 0.7771(2) 0.55596(9) 0.0468(5) Uani 1 1 d . . . . .
N2 N 0.5771(2) -0.0485(3) 0.72519(13) 0.0912(8) Uani 1 1 d . . . . .
C1 C 0.15859(19) 0.8364(3) 0.61193(11) 0.0483(6) Uani 1 1 d . . . . .
C2 C 0.2532(2) 0.8792(3) 0.66320(13) 0.0655(7) Uani 1 1 d . . . . .
H2 H 0.334243 0.858996 0.658610 0.079 Uiso 1 1 calc R U . . .
C3 C 0.2265(3) 0.9495(4) 0.71891(15) 0.0848(9) Uani 1 1 d . . . . .
H3 H 0.289634 0.979987 0.751614 0.102 Uiso 1 1 calc R U . . .
C4 C 0.1051(4) 0.9767(4) 0.72794(15) 0.0908(10) Uani 1 1 d . . . . .
H4 H 0.088684 1.024851 0.766479 0.109 Uiso 1 1 calc R U . . .
C5 C 0.0119(3) 0.9336(4) 0.68115(14) 0.0738(8) Uani 1 1 d . . . . .
H5 H -0.068172 0.950265 0.688123 0.089 Uiso 1 1 calc R U . . .
C6 C 0.0347(2) 0.8626(3) 0.62106(12) 0.0517(6) Uani 1 1 d . . . . .
C7 C -0.05636(19) 0.8244(3) 0.57019(13) 0.0545(6) Uani 1 1 d . . . . .
H7 H -0.137773 0.839399 0.574968 0.065 Uiso 1 1 calc R U . . .
C8 C -0.02760(18) 0.7641(3) 0.51223(12) 0.0470(6) Uani 1 1 d . . . . .
C9 C -0.1173(2) 0.7262(3) 0.45823(14) 0.0646(7) Uani 1 1 d . . . . .
H9 H -0.199608 0.740005 0.461232 0.077 Uiso 1 1 calc R U . . .
C10 C -0.0842(3) 0.6703(3) 0.40258(15) 0.0747(8) Uani 1 1 d . . . . .
H10 H -0.143886 0.645083 0.367555 0.090 Uiso 1 1 calc R U . . .
C11 C 0.0400(3) 0.6498(3) 0.39695(13) 0.0726(8) Uani 1 1 d . . . . .
H11 H 0.061111 0.611850 0.358066 0.087 Uiso 1 1 calc R U . . .
C12 C 0.1294(2) 0.6844(3) 0.44716(12) 0.0592(6) Uani 1 1 d . . . . .
H12 H 0.210935 0.669748 0.442587 0.071 Uiso 1 1 calc R U . . .
C13 C 0.09839(19) 0.7430(3) 0.50669(11) 0.0451(5) Uani 1 1 d . . . . .
C14 C 0.53488(18) 0.5860(3) 0.59523(11) 0.0475(6) Uani 1 1 d . . . . .
C15 C 0.44278(19) 0.4554(3) 0.58639(11) 0.0564(6) Uani 1 1 d . . . . .
H15 H 0.371528 0.479984 0.558085 0.068 Uiso 1 1 calc R U . . .
C16 C 0.4538(2) 0.2905(3) 0.61828(12) 0.0617(7) Uani 1 1 d . . . . .
H16 H 0.391349 0.204733 0.610964 0.074 Uiso 1 1 calc R U . . .
C17 C 0.55852(19) 0.2540(3) 0.66120(11) 0.0504(6) Uani 1 1 d . . . . .
C18 C 0.6518(2) 0.3809(3) 0.67162(12) 0.0589(6) Uani 1 1 d . . . . .
H18 H 0.722247 0.356875 0.700605 0.071 Uiso 1 1 calc R U . . .
C19 C 0.63906(19) 0.5435(3) 0.63850(12) 0.0578(7) Uani 1 1 d . . . . .
H19 H 0.702418 0.627858 0.645319 0.069 Uiso 1 1 calc R U . . .
C20 C 0.5693(2) 0.0846(4) 0.69664(13) 0.0639(7) Uani 1 1 d . . . . .
B1 B 0.5237(2) 0.7703(4) 0.55709(14) 0.0510(7) Uani 1 1 d . . . . .

loop_
_atom_site_aniso_label
_atom_site_aniso_U_11
_atom_site_aniso_U_22
_atom_site_aniso_U_33
_atom_site_aniso_U_23
_atom_site_aniso_U_13
_atom_site_aniso_U_12
O1 0.0380(9) 0.0627(10) 0.0881(14) 0.0241(9) 0.0139(8) 0.0000(7)
O2 0.0381(9) 0.0688(11) 0.0934(14) 0.0235(10) 0.0102(8) -0.0011(7)
N1 0.0379(10) 0.0502(10) 0.0516(12) 0.0050(9) 0.0049(9) -0.0017(8)
N2 0.0870(18) 0.0832(17) 0.093(2) 0.0303(15) -0.0176(14) 0.0000(13)
C1 0.0467(13) 0.0463(12) 0.0504(15) 0.0096(10) 0.0031(11) -0.0064(10)
C2 0.0641(16) 0.0701(16) 0.0583(18) 0.0116(13) -0.0023(13) -0.0106(13)
C3 0.104(3) 0.090(2) 0.0548(19) 0.0036(16) -0.0033(17) -0.0282(18)
C4 0.131(3) 0.094(2) 0.052(2) -0.0035(16) 0.0298(19) -0.025(2)
C5 0.084(2) 0.0777(18) 0.067(2) 0.0005(15) 0.0334(16) -0.0109(15)
C6 0.0540(14) 0.0487(13) 0.0556(15) 0.0075(11) 0.0183(12) -0.0057(10)
C7 0.0356(12) 0.0577(14) 0.0726(18) 0.0100(12) 0.0162(12) -0.0027(10)
C8 0.0372(12) 0.0429(12) 0.0594(15) 0.0096(11) 0.0030(11) -0.0049(9)
C9 0.0516(15) 0.0618(15) 0.074(2) 0.0124(14) -0.0092(14) -0.0102(11)
C10 0.082(2) 0.0634(16) 0.069(2) 0.0056(14) -0.0186(16) -0.0166(14)
C11 0.099(2) 0.0608(16) 0.0567(18) -0.0020(13) 0.0092(16) -0.0045(15)
C12 0.0635(16) 0.0557(14) 0.0601(17) 0.0006(12) 0.0148(13) 0.0031(11)
C13 0.0434(13) 0.0394(11) 0.0517(15) 0.0064(10) 0.0051(11) -0.0003(9)
C14 0.0364(11) 0.0541(13) 0.0529(15) -0.0004(10) 0.0097(10) 0.0007(10)
C15 0.0428(12) 0.0578(14) 0.0630(17) 0.0091(12) -0.0089(11) -0.0036(11)
C16 0.0532(14) 0.0565(14) 0.0688(18) 0.0098(12) -0.0112(12) -0.0087(11)
C17 0.0487(13) 0.0520(13) 0.0488(14) 0.0049(11) 0.0024(11) 0.0052(11)
C18 0.0413(13) 0.0684(15) 0.0629(17) 0.0063(12) -0.0052(11) 0.0020(11)
C19 0.0376(12) 0.0611(15) 0.0720(18) 0.0041(13) -0.0003(11) -0.0071(10)
C20 0.0566(15) 0.0689(17) 0.0607(18) 0.0092(14) -0.0081(12) 0.0033(13)
B1 0.0355(13) 0.0568(15) 0.0612(18) 0.0024(13) 0.0092(12) 0.0007(12)

loop_
_atom_type_symbol
_atom_type_description
_atom_type_scat_dispersion_real
_atom_type_scat_dispersion_imag
_atom_type_scat_source
C C 0.0033 0.0016 'International Tables Vol C Tables 4.2.6.8 and 6.1.1.4'
H H 0.0000 0.0000 'International Tables Vol C Tables 4.2.6.8 and 6.1.1.4'
B B 0.0013 0.0007 'International Tables Vol C Tables 4.2.6.8 and 6.1.1.4'
N N 0.0061 0.0033 'International Tables Vol C Tables 4.2.6.8 and 6.1.1.4'
O O 0.0106 0.0060 'International Tables Vol C Tables 4.2.6.8 and 6.1.1.4'

loop_
_geom_angle_atom_site_label_1
_geom_angle_atom_site_label_2
_geom_angle_atom_site_label_3
_geom_angle
_geom_angle_site_symmetry_1
_geom_angle_site_symmetry_3
_geom_angle_publ_flag
B1 O1 H1 109.5 . . ?
B1 O2 H2A 109.5 . . ?
C1 N1 C13 118.37(18) . . ?
N1 C1 C2 118.8(2) . . ?
N1 C1 C6 122.6(2) . . ?
C2 C1 C6 118.6(2) . . ?
C3 C2 C1 120.5(3) . . ?
C3 C2 H2 119.7 . . ?
C1 C2 H2 119.7 . . ?
C2 C3 C4 121.1(3) . . ?
C2 C3 H3 119.5 . . ?
C4 C3 H3 119.5 . . ?
C5 C4 C3 120.5(3) . . ?
C5 C4 H4 119.7 . . ?
C3 C4 H4 119.7 . . ?
C4 C5 C6 120.8(3) . . ?
C4 C5 H5 119.6 . . ?
C6 C5 H5 119.6 . . ?
C7 C6 C5 123.6(2) . . ?
C7 C6 C1 117.9(2) . . ?
C5 C6 C1 118.4(2) . . ?
C6 C7 C8 120.6(2) . . ?
C6 C7 H7 119.7 . . ?
C8 C7 H7 119.7 . . ?
C7 C8 C9 122.9(2) . . ?
C7 C8 C13 118.1(2) . . ?
C9 C8 C13 119.0(2) . . ?
C10 C9 C8 120.5(2) . . ?
C10 C9 H9 119.8 . . ?
C8 C9 H9 119.8 . . ?
C9 C10 C11 120.6(3) . . ?
C9 C10 H10 119.7 . . ?
C11 C10 H10 119.7 . . ?
C12 C11 C10 121.2(3) . . ?
C12 C11 H11 119.4 . . ?
C10 C11 H11 119.4 . . ?
C11 C12 C13 119.9(2) . . ?
C11 C12 H12 120.0 . . ?
C13 C12 H12 120.0 . . ?
N1 C13 C12 118.9(2) . . ?
N1 C13 C8 122.4(2) . . ?
C12 C13 C8 118.7(2) . . ?
C19 C14 C15 116.8(2) . . ?
C19 C14 B1 121.39(19) . . ?
C15 C14 B1 121.8(2) . . ?
C16 C15 C14 122.1(2) . . ?
C16 C15 H15 119.0 . . ?
C14 C15 H15 119.0 . . ?
C15 C16 C17 119.4(2) . . ?
C15 C16 H16 120.3 . . ?
C17 C16 H16 120.3 . . ?
C16 C17 C18 120.3(2) . . ?
C16 C17 C20 119.9(2) . . ?
C18 C17 C20 119.8(2) . . ?
C19 C18 C17 119.1(2) . . ?
C19 C18 H18 120.4 . . ?
C17 C18 H18 120.4 . . ?
C18 C19 C14 122.4(2) . . ?
C18 C19 H19 118.8 . . ?
C14 C19 H19 118.8 . . ?
N2 C20 C17 179.2(3) . . ?
O2 B1 O1 118.5(2) . . ?
O2 B1 C14 117.5(2) . . ?
O1 B1 C14 123.9(2) . . ?

loop_
_geom_bond_atom_site_label_1
_geom_bond_atom_site_label_2
_geom_bond_distance
_geom_bond_site_symmetry_2
_geom_bond_publ_flag
O1 B1 1.360(3) . ?
O1 H1 0.8200 . ?
O2 B1 1.360(3) . ?
O2 H2A 0.8200 . ?
N1 C1 1.349(3) . ?
N1 C13 1.351(3) . ?
N2 C20 1.143(3) . ?
C1 C2 1.419(3) . ?
C1 C6 1.429(3) . ?
C2 C3 1.358(4) . ?
C2 H2 0.9300 . ?
C3 C4 1.402(4) . ?
C3 H3 0.9300 . ?
C4 C5 1.350(4) . ?
C4 H4 0.9300 . ?
C5 C6 1.429(3) . ?
C5 H5 0.9300 . ?
C6 C7 1.382(3) . ?
C7 C8 1.383(3) . ?
C7 H7 0.9300 . ?
C8 C9 1.417(3) . ?
C8 C13 1.428(3) . ?
C9 C10 1.347(4) . ?
C9 H9 0.9300 . ?
C10 C11 1.408(4) . ?
C10 H10 0.9300 . ?
C11 C12 1.356(3) . ?
C11 H11 0.9300 . ?
C12 C13 1.419(3) . ?
C12 H12 0.9300 . ?
C14 C19 1.390(3) . ?
C14 C15 1.391(3) . ?
C14 B1 1.568(3) . ?
C15 C16 1.379(3) . ?
C15 H15 0.9300 . ?
C16 C17 1.382(3) . ?
C16 H16 0.9300 . ?
C17 C18 1.383(3) . ?
C17 C20 1.445(3) . ?
C18 C19 1.377(3) . ?
C18 H18 0.9300 . ?
C19 H19 0.9300 . ?
